data_7232714
loop_
_publ_author_name
'Nohara, Isaak'
'Prescimone, Alessandro'
'H\"aussinger, Daniel'
'Housecroft, Catherine E.'
'Constable, Edwin C.'

_publ_section_title
;
 [Cu(POP)(N^S)][PF6] and [Cu(xantphos)(N^S)][PF6] compounds with
 2-(thiophen-2-yl)pyridines
;
_journal_issue 24
_journal_name_full 'RSC Advances'
_journal_page_first 13646
_journal_paper_doi 10.1039/C9RA02617G
_journal_volume 9
_journal_year 2019
_chemical_compound_source 'Isaak Nohara'
_chemical_formula_moiety 'C48 H39 Cu1 F6 N1 O1 P3 S1'
_chemical_formula_sum 'C48 H39 Cu F6 N O P3 S'
_chemical_formula_weight 948.36
_space_group_IT_number 14
_symmetry_cell_setting monoclinic
_symmetry_space_group_name_Hall '-P 2yn'
_symmetry_space_group_name_H-M 'P 1 21/n 1'
_atom_sites_solution_hydrogens difmap
_atom_sites_solution_primary other
_audit_creation_date 2018-02-05
_audit_creation_method CRYSTALS_ver_14.61_build_6720
_audit_update_record
;
2019-03-01 deposited with the CCDC.    2019-04-24 downloaded from the CCDC.
;
_cell_angle_alpha 90
_cell_angle_beta 95.118(4)
_cell_angle_gamma 90
_cell_formula_units_Z 4
_cell_length_a 10.5055(13)
_cell_length_b 21.487(3)
_cell_length_c 19.094(2)
_cell_measurement_reflns_used 9483
_cell_measurement_temperature 123
_cell_measurement_theta_max 70
_cell_measurement_theta_min 3
_cell_volume 4292.9(9)
_computing_cell_refinement 'Apex2 (Bruker AXS, 2006)'
_computing_data_collection 'Apex2 (Bruker AXS, 2006)'
_computing_data_reduction 'Apex2 (Bruker AXS, 2006)'
_computing_molecular_graphics 'CAMERON (Watkin et al., 1996)'
_computing_publication_material 'CRYSTALS (Betteridge et al., 2003)'
_computing_structure_refinement 'CRYSTALS (Betteridge et al., 2003)'
_computing_structure_solution 'Superflip (Palatinus & Chapuis, 2007)'
_diffrn_ambient_temperature 123
_diffrn_measured_fraction_theta_full 0.986
_diffrn_measured_fraction_theta_max 0.954
_diffrn_measurement_device Area
_diffrn_measurement_device_type 'Bruker Kappa Apex2'
_diffrn_measurement_method '\f & \w scans'
_diffrn_radiation_monochromator graphite
_diffrn_radiation_type 'Cu K\a'
_diffrn_radiation_wavelength 1.54180
_diffrn_reflns_av_R_equivalents 0.033
_diffrn_reflns_limit_h_max 11
_diffrn_reflns_limit_h_min -12
_diffrn_reflns_limit_k_max 25
_diffrn_reflns_limit_k_min -25
_diffrn_reflns_limit_l_max 23
_diffrn_reflns_limit_l_min -22
_diffrn_reflns_number 56802
_diffrn_reflns_theta_full 68.000
_diffrn_reflns_theta_max 70.234
_diffrn_reflns_theta_min 3.103
_diffrn_standards_number 0
_exptl_absorpt_coefficient_mu 2.785
_exptl_absorpt_correction_T_max 0.87
_exptl_absorpt_correction_T_min 0.75
_exptl_absorpt_correction_type multi-scan
_exptl_absorpt_process_details 'SADABS (Siemens, 1996)'
_exptl_crystal_colour colourless
_exptl_crystal_density_diffrn 1.467
_exptl_crystal_density_method 'not measured'
_exptl_crystal_description block
_exptl_crystal_F_000 1944
_exptl_crystal_recrystallization_method
; 
DCM / Et2O
;
_exptl_crystal_size_max 0.060
_exptl_crystal_size_mid 0.060
_exptl_crystal_size_min 0.050
_refine_diff_density_max 1.23
_refine_diff_density_min -1.07
_refine_ls_extinction_method None
_refine_ls_goodness_of_fit_ref 0.9592
_refine_ls_hydrogen_treatment mixed
_refine_ls_matrix_type full
_refine_ls_number_parameters 602
_refine_ls_number_reflns 7742
_refine_ls_number_restraints 690
_refine_ls_R_factor_all 0.0505
_refine_ls_R_factor_gt 0.0504
_refine_ls_shift/su_max 0.0018078
_refine_ls_shift/su_mean 0.0000492
_refine_ls_structure_factor_coef Fsqd
_refine_ls_weighting_details
;
 Method, part 1, Chebychev polynomial, (Watkin, 1994, Prince, 1982) 
 [weight] = 1.0/[A~0~*T~0~(x)+A~1~*T~1~(x) ... +A~n-1~]*T~n-1~(x)] 
 where A~i~ are the Chebychev coefficients listed below and x= Fcalc/Fmax 
 Method = Robust Weighting (Prince, 1982) 
 W = [weight] * [1-(deltaF/6*sigmaF)^2^]^2^ 
 A~i~ are: 
 1.96 2.46 0.678 
;
_refine_ls_weighting_scheme calc
_refine_ls_wR_factor_all 0.0877
_refine_ls_wR_factor_gt 0.0877
_refine_ls_wR_factor_ref 0.0877
_reflns_limit_h_max 12
_reflns_limit_h_min -12
_reflns_limit_k_max 25
_reflns_limit_k_min 0
_reflns_limit_l_max 23
_reflns_limit_l_min 0
_reflns_number_gt 7732
_reflns_number_total 7797
_reflns_threshold_expression I>2.0\s(I)
_oxford_diffrn_Wilson_B_factor 0.00
_oxford_diffrn_Wilson_scale 0.00
_oxford_refine_ls_r_factor_ref 0.0505
_oxford_refine_ls_scale 0.079960(12)
_oxford_reflns_number_all 7742
_oxford_structure_analysis_title 'ISN109_123K_0m in P2(1)/c'
_cod_data_source_file c9ra02617g2.cif
_cod_data_source_block ISN109_123K
_cod_original_cell_volume 4293.0(9)
_cod_original_sg_symbol_H-M 'P 21/n '
_cod_original_formula_sum 'C48 H39 Cu1 F6 N1 O1 P3 S1'
_cod_database_code 7232714
_oxford_refine_reflns_threshold_expression_ref I>-3.0\s(I)

loop_
_symmetry_equiv_pos_as_xyz
x,y,z
-x,-y,-z
x+1/2,-y+1/2,z+1/2
-x+1/2,y+1/2,-z+1/2

loop_
_atom_site_label
_atom_site_type_symbol
_atom_site_fract_x
_atom_site_fract_y
_atom_site_fract_z
_atom_site_U_iso_or_equiv
_atom_site_occupancy
_atom_site_adp_type
_atom_site_refinement_flags_posn
_atom_site_refinement_flags_adp
_atom_site_disorder_group
C5 C -0.0868(2) 0.79376(9) 0.45064(12) 0.0215 0.7500 Uani G U 1
N1 N 0.00655(16) 0.80623(8) 0.50523(10) 0.0151 0.7500 Uani G U 1
C1 C 0.0083(2) 0.86345(10) 0.53936(12) 0.0249 0.7500 Uani G U 1
C2 C -0.0833(3) 0.90820(9) 0.51890(17) 0.0314 0.7500 Uani G U 1
C3 C -0.1766(2) 0.89573(10) 0.46432(18) 0.0326 0.7500 Uani G U 1
C4 C -0.1784(2) 0.83851(12) 0.43019(15) 0.0313 0.7500 Uani G U 1
S1 S 0.05506(8) 0.69454(4) 0.41312(4) 0.0270 0.7500 Uani G U 1
C6 C -0.08393(13) 0.73371(9) 0.41810(14) 0.0209 0.7500 Uani G U 1
C7 C -0.19194(9) 0.69812(14) 0.38954(16) 0.0287 0.7500 Uani G U 1
C8 C -0.14682(17) 0.64142(12) 0.36266(14) 0.0397 0.7500 Uani G U 1
C9 C -0.01787(19) 0.63191(7) 0.37151(13) 0.0337 0.7500 Uani G U 1
H11 H 0.0717 0.8719 0.5771 0.0500 0.7500 Uiso . . 1
H21 H -0.0825 0.9472 0.5429 0.0500 0.7500 Uiso . . 1
H31 H -0.2392 0.9265 0.4508 0.0500 0.7500 Uiso . . 1
H41 H -0.2416 0.8304 0.3929 0.0500 0.7500 Uiso . . 1
H71 H -0.2788 0.7100 0.3891 0.0500 0.7500 Uiso . . 1
H81 H -0.2030 0.6114 0.3401 0.0500 0.7500 Uiso . . 1
H91 H 0.0252 0.5958 0.3568 0.0500 0.7500 Uiso . . 1
C57 C -0.0949(9) 0.8070(3) 0.4644(3) 0.0213(14) 0.2500 Uiso G U 2
N2 N 0.0062(5) 0.7156(3) 0.4410(4) 0.0311 0.2500 Uani G U 2
C53 C -0.1047(6) 0.7513(3) 0.4303(5) 0.0220 0.2500 Uani G U 2
C52 C -0.2090(5) 0.7290(4) 0.3874(5) 0.0320 0.2500 Uani G U 2
C51 C -0.2023(6) 0.6710(4) 0.3552(4) 0.0326 0.2500 Uani G U 2
C50 C -0.0913(8) 0.6354(3) 0.3659(4) 0.0302 0.2500 Uani G U 2
C49 C 0.0130(6) 0.6577(3) 0.4088(4) 0.0367 0.2500 Uani G U 2
S2 S -0.0094(2) 0.82468(16) 0.54263(15) 0.0344 0.2500 Uani G U 2
C56 C -0.0519(9) 0.90402(17) 0.5406(4) 0.0343 0.2500 Uani G U 2
C55 C -0.1370(9) 0.9133(3) 0.4857(5) 0.0319 0.2500 Uani G U 2
C54 C -0.1674(9) 0.8629(4) 0.4410(4) 0.0238 0.2500 Uani G U 2
H521 H -0.2846 0.7523 0.3790 0.0500 0.2500 Uiso . . 2
H511 H -0.2727 0.6549 0.3250 0.0500 0.2500 Uiso . . 2
H501 H -0.0861 0.5952 0.3433 0.0500 0.2500 Uiso . . 2
H491 H 0.0886 0.6329 0.4158 0.0500 0.2500 Uiso . . 2
H561 H -0.0202 0.9352 0.5732 0.0500 0.2500 Uiso . . 2
H551 H -0.1773 0.9526 0.4775 0.0500 0.2500 Uiso . . 2
H541 H -0.2287 0.8641 0.4015 0.0500 0.2500 Uiso . . 2
C10 C 0.3263(2) 0.87421(10) 0.44404(11) 0.0201 1.0000 Uani . U .
C11 C 0.4278(2) 0.91609(11) 0.44442(13) 0.0259 1.0000 Uani . U .
C12 C 0.4097(3) 0.97458(11) 0.41416(13) 0.0298 1.0000 Uani . U .
C13 C 0.2901(3) 0.99150(11) 0.38390(13) 0.0307 1.0000 Uani . U .
C14 C 0.1888(3) 0.95068(11) 0.38302(13) 0.0295 1.0000 Uani . U .
C15 C 0.2065(2) 0.89197(11) 0.41316(12) 0.0228 1.0000 Uani . U .
C16 C 0.4794(2) 0.80682(10) 0.54855(12) 0.0200 1.0000 Uani . U .
C17 C 0.5942(2) 0.77532(12) 0.54585(14) 0.0293 1.0000 Uani . U .
C18 C 0.6944(3) 0.78647(13) 0.59634(15) 0.0373 1.0000 Uani . U .
C19 C 0.6814(3) 0.82824(13) 0.64973(15) 0.0352 1.0000 Uani . U .
C20 C 0.5671(2) 0.86014(12) 0.65303(14) 0.0307 1.0000 Uani . U .
C21 C 0.4665(2) 0.84928(11) 0.60257(12) 0.0250 1.0000 Uani . U .
C22 C 0.3988(2) 0.74902(10) 0.41438(11) 0.0188 1.0000 Uani . U .
C23 C 0.4347(2) 0.77239(11) 0.35076(12) 0.0259 1.0000 Uani . U .
C24 C 0.4643(3) 0.73237(12) 0.29749(12) 0.0288 1.0000 Uani . U .
C25 C 0.4567(2) 0.66836(11) 0.30649(12) 0.0238 1.0000 Uani . U .
C26 C 0.4210(2) 0.64273(10) 0.36904(11) 0.0185 1.0000 Uani . U .
C27 C 0.3960(2) 0.68436(10) 0.42192(11) 0.0166 1.0000 Uani . U .
C28 C 0.4144(2) 0.57298(10) 0.38353(11) 0.0197 1.0000 Uani . U .
C29 C 0.5464(2) 0.55154(11) 0.41708(13) 0.0265 1.0000 Uani . U .
C30 C 0.3794(3) 0.53604(12) 0.31605(13) 0.0316 1.0000 Uani . U .
C31 C 0.3175(2) 0.56202(10) 0.43730(11) 0.0177 1.0000 Uani . U .
C32 C 0.2477(2) 0.50686(10) 0.44226(12) 0.0210 1.0000 Uani . U .
C33 C 0.1694(2) 0.49781(10) 0.49564(12) 0.0216 1.0000 Uani . U .
C34 C 0.1548(2) 0.54424(10) 0.54525(12) 0.0196 1.0000 Uani . U .
C35 C 0.21939(19) 0.60058(10) 0.54108(11) 0.0159 1.0000 Uani . U .
C36 C 0.30109(19) 0.60715(9) 0.48754(11) 0.0156 1.0000 Uani . U .
C37 C 0.0599(2) 0.64340(10) 0.64436(11) 0.0187 1.0000 Uani . U .
C38 C -0.0648(2) 0.65862(11) 0.61915(13) 0.0233 1.0000 Uani . U .
C39 C -0.1671(2) 0.63963(12) 0.65565(14) 0.0297 1.0000 Uani . U .
C40 C -0.1448(2) 0.60523(11) 0.71657(13) 0.0284 1.0000 Uani . U .
C41 C -0.0221(2) 0.58923(12) 0.74119(13) 0.0297 1.0000 Uani . U .
C42 C 0.0806(2) 0.60858(11) 0.70542(12) 0.0256 1.0000 Uani . U .
C43 C 0.3275(2) 0.67295(10) 0.65953(11) 0.0171 1.0000 Uani . U .
C44 C 0.4022(2) 0.62127(11) 0.67957(12) 0.0226 1.0000 Uani . U .
C45 C 0.5037(2) 0.62774(12) 0.73055(13) 0.0279 1.0000 Uani . U .
C46 C 0.5331(2) 0.68478(12) 0.76107(12) 0.0289 1.0000 Uani . U .
C47 C 0.4584(3) 0.73614(11) 0.74156(12) 0.0288 1.0000 Uani . U .
C48 C 0.3556(2) 0.73033(11) 0.69122(12) 0.0232 1.0000 Uani . U .
Cu1 Cu 0.16377(3) 0.753192(15) 0.524358(18) 0.0233 1.0000 Uani . U .
P1 P 0.34189(5) 0.79702(2) 0.48392(3) 0.0176 1.0000 Uani . U .
O1 O 0.36645(14) 0.66324(7) 0.48701(7) 0.0163 1.0000 Uani . U .
P2 P 0.19062(5) 0.66893(2) 0.59438(3) 0.0151 1.0000 Uani . U .
P3 P 0.21536(6) 0.96406(3) 0.68835(3) 0.0295 1.0000 Uani . U .
F5 F 0.20082(18) 0.97210(9) 0.77036(8) 0.0498 1.0000 Uani . U .
F4 F 0.06361(18) 0.96568(12) 0.67226(10) 0.0709 1.0000 Uani . U .
F2 F 0.22975(17) 0.95639(8) 0.60608(8) 0.0427 1.0000 Uani . U .
F3 F 0.20762(17) 0.89009(7) 0.69504(9) 0.0451 1.0000 Uani . U .
F6 F 0.36615(16) 0.96051(9) 0.70490(10) 0.0515 1.0000 Uani . U .
F1 F 0.2224(3) 1.03760(8) 0.68062(10) 0.0773 1.0000 Uani . U .
H111 H 0.5096 0.9046 0.4656 0.0500 1.0000 Uiso R . .
H121 H 0.4790 1.0030 0.4143 0.0500 1.0000 Uiso R . .
H131 H 0.2778 1.0315 0.3633 0.0500 1.0000 Uiso R . .
H141 H 0.1070 0.9627 0.3621 0.0500 1.0000 Uiso R . .
H151 H 0.1368 0.8637 0.4124 0.0500 1.0000 Uiso R . .
H171 H 0.6035 0.7459 0.5095 0.0500 1.0000 Uiso R . .
H181 H 0.7732 0.7651 0.5941 0.0500 1.0000 Uiso R . .
H191 H 0.7505 0.8352 0.6844 0.0500 1.0000 Uiso R . .
H201 H 0.5582 0.8894 0.6895 0.0500 1.0000 Uiso R . .
H211 H 0.3880 0.8708 0.6048 0.0500 1.0000 Uiso R . .
H231 H 0.4392 0.8161 0.3440 0.0500 1.0000 Uiso R . .
H241 H 0.4900 0.7488 0.2547 0.0500 1.0000 Uiso R . .
H251 H 0.4765 0.6414 0.2695 0.0500 1.0000 Uiso R . .
H291 H 0.5441 0.5082 0.4266 0.0500 1.0000 Uiso R . .
H292 H 0.5668 0.5736 0.4597 0.0500 1.0000 Uiso R . .
H293 H 0.6095 0.5597 0.3856 0.0500 1.0000 Uiso R . .
H301 H 0.3761 0.4929 0.3269 0.0500 1.0000 Uiso R . .
H302 H 0.4421 0.5429 0.2840 0.0500 1.0000 Uiso R . .
H303 H 0.2983 0.5493 0.2954 0.0500 1.0000 Uiso R . .
H321 H 0.2544 0.4752 0.4081 0.0500 1.0000 Uiso R . .
H331 H 0.1250 0.4595 0.4987 0.0500 1.0000 Uiso R . .
H341 H 0.1008 0.5376 0.5819 0.0500 1.0000 Uiso R . .
H381 H -0.0800 0.6820 0.5770 0.0500 1.0000 Uiso R . .
H391 H -0.2521 0.6502 0.6387 0.0500 1.0000 Uiso R . .
H401 H -0.2146 0.5926 0.7416 0.0500 1.0000 Uiso R . .
H411 H -0.0074 0.5649 0.7827 0.0500 1.0000 Uiso R . .
H421 H 0.1654 0.5978 0.7226 0.0500 1.0000 Uiso R . .
H441 H 0.3840 0.5819 0.6583 0.0500 1.0000 Uiso R . .
H451 H 0.5538 0.5924 0.7448 0.0500 1.0000 Uiso R . .
H461 H 0.6043 0.6886 0.7952 0.0500 1.0000 Uiso R . .
H471 H 0.4774 0.7754 0.7629 0.0500 1.0000 Uiso R . .
H481 H 0.3043 0.7655 0.6778 0.0500 1.0000 Uiso R . .

loop_
_atom_site_aniso_label
_atom_site_aniso_U_11
_atom_site_aniso_U_22
_atom_site_aniso_U_33
_atom_site_aniso_U_23
_atom_site_aniso_U_13
_atom_site_aniso_U_12
C10 0.0286(11) 0.0131(9) 0.0192(10) 0.0019(8) 0.0055(8) 0.0032(8)
C11 0.0306(12) 0.0200(11) 0.0276(12) 0.0022(9) 0.0056(10) -0.0004(9)
C12 0.0439(13) 0.0185(11) 0.0278(12) 0.0015(9) 0.0080(10) -0.0044(10)
C13 0.0547(14) 0.0138(10) 0.0244(12) 0.0009(9) 0.0076(11) 0.0067(9)
C14 0.0396(13) 0.0232(11) 0.0255(12) 0.0010(9) 0.0024(11) 0.0110(9)
C15 0.0297(11) 0.0199(10) 0.0187(11) -0.0009(8) 0.0013(9) 0.0030(9)
C16 0.0213(10) 0.0175(10) 0.0217(10) 0.0061(8) 0.0044(8) -0.0002(8)
C17 0.0282(12) 0.0266(12) 0.0335(13) 0.0009(10) 0.0044(9) 0.0084(10)
C18 0.0282(13) 0.0344(14) 0.0481(15) 0.0084(11) -0.0030(11) 0.0103(11)
C19 0.0304(12) 0.0337(14) 0.0392(14) 0.0089(10) -0.0096(11) -0.0031(10)
C20 0.0339(12) 0.0281(13) 0.0298(12) 0.0016(10) 0.0004(10) -0.0039(10)
C21 0.0242(11) 0.0232(11) 0.0278(11) 0.0003(9) 0.0043(9) 0.0012(9)
C22 0.0202(10) 0.0178(9) 0.0188(10) 0.0020(8) 0.0031(8) 0.0026(9)
C23 0.0336(13) 0.0192(11) 0.0258(11) 0.0074(8) 0.0081(10) 0.0037(10)
C24 0.0381(14) 0.0298(11) 0.0195(11) 0.0066(9) 0.0081(10) 0.0040(11)
C25 0.0259(12) 0.0282(11) 0.0176(10) -0.0013(9) 0.0035(9) 0.0039(9)
C26 0.0180(10) 0.0188(10) 0.0184(10) -0.0001(8) -0.0006(8) 0.0030(8)
C27 0.0162(10) 0.0174(9) 0.0161(9) 0.0022(7) 0.0011(8) 0.0013(8)
C28 0.0224(10) 0.0176(10) 0.0193(10) -0.0029(8) 0.0024(8) 0.0022(8)
C29 0.0229(11) 0.0243(12) 0.0329(13) 0.0057(10) 0.0064(9) 0.0082(9)
C30 0.0417(14) 0.0289(13) 0.0252(12) -0.0113(10) 0.0090(10) -0.0066(11)
C31 0.0167(10) 0.0164(10) 0.0195(10) -0.0017(8) -0.0010(8) 0.0014(8)
C32 0.0204(11) 0.0170(10) 0.0248(11) -0.0040(9) -0.0027(8) 0.0003(8)
C33 0.0190(11) 0.0159(10) 0.0292(11) -0.0011(8) -0.0014(8) -0.0031(8)
C34 0.0167(10) 0.0191(10) 0.0225(11) 0.0013(8) 0.0001(8) -0.0009(8)
C35 0.0148(9) 0.0164(9) 0.0158(9) 0.0006(7) -0.0023(7) 0.0021(8)
C36 0.0156(10) 0.0127(9) 0.0180(10) 0.0004(7) -0.0020(7) 0.0007(7)
C37 0.0193(9) 0.0182(10) 0.0194(10) -0.0020(8) 0.0059(8) -0.0000(8)
C38 0.0189(10) 0.0212(11) 0.0299(12) -0.0006(9) 0.0032(9) 0.0002(9)
C39 0.0192(11) 0.0287(13) 0.0420(13) -0.0035(10) 0.0074(10) -0.0016(10)
C40 0.0284(11) 0.0249(12) 0.0344(12) -0.0085(9) 0.0159(10) -0.0095(9)
C41 0.0358(12) 0.0296(13) 0.0253(12) 0.0016(10) 0.0114(10) -0.0047(10)
C42 0.0253(11) 0.0281(12) 0.0238(11) 0.0046(9) 0.0053(9) 0.0013(9)
C43 0.0168(9) 0.0194(10) 0.0154(9) 0.0008(8) 0.0038(7) -0.0014(8)
C44 0.0231(11) 0.0203(11) 0.0239(11) -0.0021(9) 0.0001(8) 0.0027(9)
C45 0.0233(11) 0.0311(12) 0.0283(12) -0.0023(10) -0.0027(9) 0.0074(10)
C46 0.0268(12) 0.0376(12) 0.0214(11) -0.0020(10) -0.0033(10) -0.0027(10)
C47 0.0419(14) 0.0231(11) 0.0206(11) -0.0031(9) -0.0008(9) -0.0074(10)
C48 0.0334(12) 0.0174(10) 0.0186(11) 0.0002(8) 0.0018(9) 0.0017(9)
Cu1 0.01805(17) 0.02129(17) 0.03105(19) 0.00941(14) 0.00501(14) 0.00539(13)
P1 0.0196(3) 0.0137(3) 0.0198(3) 0.0021(2) 0.0040(2) 0.0032(2)
O1 0.0193(7) 0.0140(7) 0.0159(7) -0.0005(6) 0.0028(6) -0.0017(6)
P2 0.0155(2) 0.0141(2) 0.0157(2) 0.00064(19) 0.00187(19) 0.00106(19)
P3 0.0367(4) 0.0278(3) 0.0244(3) -0.0009(3) 0.0054(3) 0.0096(3)
F5 0.0620(11) 0.0630(11) 0.0254(7) -0.0001(7) 0.0103(7) 0.0230(9)
F4 0.0412(9) 0.1195(18) 0.0511(11) -0.0089(12) -0.0015(8) 0.0415(11)
F2 0.0635(11) 0.0382(9) 0.0272(7) -0.0049(7) 0.0086(7) 0.0011(8)
F3 0.0552(10) 0.0311(8) 0.0484(10) 0.0069(7) 0.0022(8) -0.0051(7)
F6 0.0362(8) 0.0675(12) 0.0512(10) -0.0162(9) 0.0066(7) -0.0075(8)
F1 0.165(2) 0.0278(8) 0.0366(10) -0.0018(8) -0.0076(12) 0.0170(11)
N2 0.031(4) 0.025(4) 0.039(5) 0.007(3) 0.011(4) 0.008(3)
C53 0.019(3) 0.028(4) 0.021(5) -0.004(3) 0.010(3) 0.001(3)
C52 0.028(4) 0.040(5) 0.029(5) 0.005(5) 0.003(4) -0.010(4)
C51 0.020(4) 0.035(5) 0.042(6) 0.006(4) -0.001(4) -0.013(4)
C50 0.028(6) 0.043(6) 0.021(5) 0.003(4) 0.013(4) -0.001(4)
C49 0.034(5) 0.014(4) 0.060(7) 0.010(3) -0.006(4) 0.001(4)
C5 0.0180(14) 0.0260(16) 0.0201(15) 0.0021(12) -0.0009(11) -0.0012(12)
N1 0.0179(11) 0.0131(11) 0.0144(12) -0.0042(9) 0.0027(9) 0.0019(8)
C1 0.0285(17) 0.0079(14) 0.0391(19) -0.0075(13) 0.0082(13) -0.0039(12)
C2 0.030(2) 0.0238(17) 0.041(3) -0.0039(15) 0.0075(18) 0.0032(14)
C3 0.029(2) 0.029(2) 0.039(3) 0.0078(19) 0.0032(16) 0.012(2)
C4 0.0269(19) 0.033(2) 0.033(2) 0.0052(17) 0.0005(14) 0.0078(17)
S1 0.0339(4) 0.0216(4) 0.0234(4) -0.0045(3) -0.0099(3) 0.0060(4)
C6 0.0224(14) 0.0243(15) 0.0159(16) 0.0007(13) 0.0014(13) -0.0025(11)
C7 0.0250(16) 0.041(2) 0.0181(17) -0.0089(18) -0.0059(13) -0.0043(15)
C8 0.045(2) 0.039(2) 0.036(2) -0.0137(19) 0.006(2) -0.0201(19)
C9 0.051(2) 0.0226(17) 0.0269(18) -0.0039(13) 0.0010(18) -0.0078(15)
S2 0.0227(13) 0.0458(18) 0.0338(14) -0.0095(14) -0.0032(11) 0.0056(12)
C56 0.030(6) 0.043(3) 0.030(7) -0.020(4) 0.006(4) 0.006(4)
C55 0.029(8) 0.028(4) 0.040(8) -0.010(4) 0.004(4) 0.004(5)
C54 0.023(5) 0.025(5) 0.023(5) -0.001(4) -0.002(4) 0.003(5)

loop_
_atom_type_symbol
_atom_type_scat_dispersion_real
_atom_type_scat_dispersion_imag
_atom_type_scat_Cromer_Mann_a1
_atom_type_scat_Cromer_Mann_b1
_atom_type_scat_Cromer_Mann_a2
_atom_type_scat_Cromer_Mann_b2
_atom_type_scat_Cromer_Mann_a3
_atom_type_scat_Cromer_Mann_b3
_atom_type_scat_Cromer_Mann_a4
_atom_type_scat_Cromer_Mann_b4
_atom_type_scat_Cromer_Mann_c
_atom_type_scat_source
C 0.0181 0.0091 2.3100 20.8439 1.0200 10.2075 1.5886 0.5687 0.8650 51.6512 0.2156 'International Tables Vol C 4.2.6.8 and 6.1.1.4'
H 0.0000 0.0000 0.4930 10.5109 0.3229 26.1257 0.1402 3.1424 0.0408 57.7998 0.0030 'International Tables Vol C 4.2.6.8 and 6.1.1.4'
N 0.0311 0.0180 12.2126 0.0057 3.1322 9.8933 2.0125 28.9975 1.1663 0.5826 -11.5290 'International Tables Vol C 4.2.6.8 and 6.1.1.4'
O 0.0492 0.0322 3.0485 13.2771 2.2868 5.7011 1.5463 0.3239 0.8670 32.9089 0.2508 'International Tables Vol C 4.2.6.8 and 6.1.1.4'
F 0.0727 0.0534 3.5392 10.2825 2.6412 4.2944 1.5170 0.2615 1.0243 26.1476 0.2776 'International Tables Vol C 4.2.6.8 and 6.1.1.4'
P 0.2955 0.4335 6.4345 1.9067 4.1791 27.1570 1.7800 0.5260 1.4908 68.1645 1.1149 'International Tables Vol C 4.2.6.8 and 6.1.1.4'
Cu -1.9646 0.5888 13.3380 3.5828 7.1676 0.2470 5.6158 11.3966 1.6735 64.8126 1.1910 'International Tables Vol C 4.2.6.8 and 6.1.1.4'
S 0.3331 0.5567 6.9053 1.4679 5.2034 22.2151 1.4379 0.2536 1.5863 56.1720 0.8669 'International Tables Vol C 4.2.6.8 and 6.1.1.4'

loop_
_geom_angle_atom_site_label_1
_geom_angle_atom_site_label_2
_geom_angle_atom_site_label_3
_geom_angle
_geom_angle_publ_flag
C53 C57 S2 128.4(5) yes
C53 C57 C54 123.9(5) yes
S2 C57 C54 107.541(4) yes
C11 C10 C15 119.1(2) yes
C11 C10 P1 122.92(18) yes
C15 C10 P1 117.97(17) yes
C10 C11 C12 120.3(2) yes
C10 C11 H111 119.8 no
C12 C11 H111 119.9 no
C11 C12 C13 119.8(2) yes
C11 C12 H121 120.2 no
C13 C12 H121 120.0 no
C12 C13 C14 120.6(2) yes
C12 C13 H131 119.7 no
C14 C13 H131 119.7 no
C13 C14 C15 119.8(2) yes
C13 C14 H141 120.1 no
C15 C14 H141 120.1 no
C10 C15 C14 120.3(2) yes
C10 C15 H151 119.7 no
C14 C15 H151 120.0 no
C17 C16 C21 119.3(2) yes
C17 C16 P1 123.79(19) yes
C21 C16 P1 116.90(17) yes
C16 C17 C18 120.0(2) yes
C16 C17 H171 119.9 no
C18 C17 H171 120.1 no
C17 C18 C19 120.6(2) yes
C17 C18 H181 119.8 no
C19 C18 H181 119.6 no
C18 C19 C20 120.0(2) yes
C18 C19 H191 120.0 no
C20 C19 H191 120.0 no
C19 C20 C21 119.6(2) yes
C19 C20 H201 120.1 no
C21 C20 H201 120.3 no
C16 C21 C20 120.5(2) yes
C16 C21 H211 119.7 no
C20 C21 H211 119.9 no
C23 C22 C27 117.2(2) yes
C23 C22 P1 124.14(17) yes
C27 C22 P1 118.42(16) yes
C22 C23 C24 120.7(2) yes
C22 C23 H231 119.6 no
C24 C23 H231 119.8 no
C23 C24 C25 120.2(2) yes
C23 C24 H241 120.0 no
C25 C24 H241 119.8 no
C24 C25 C26 121.3(2) yes
C24 C25 H251 119.5 no
C26 C25 H251 119.3 no
C25 C26 C27 116.7(2) yes
C25 C26 C28 124.2(2) yes
C27 C26 C28 119.02(19) yes
C22 C27 C26 123.9(2) yes
C22 C27 O1 115.28(18) yes
C26 C27 O1 120.85(19) yes
C26 C28 C29 108.32(18) yes
C26 C28 C30 111.60(19) yes
C29 C28 C30 109.48(19) yes
C26 C28 C31 108.49(17) yes
C29 C28 C31 107.60(18) yes
C30 C28 C31 111.22(19) yes
C28 C29 H291 109.5 no
C28 C29 H292 109.4 no
H291 C29 H292 109.5 no
C28 C29 H293 109.5 no
H291 C29 H293 109.5 no
H292 C29 H293 109.5 no
C28 C30 H301 109.5 no
C28 C30 H302 109.5 no
H301 C30 H302 109.5 no
C28 C30 H303 109.4 no
H301 C30 H303 109.5 no
H302 C30 H303 109.5 no
C28 C31 C32 124.07(19) yes
C28 C31 C36 119.29(19) yes
C32 C31 C36 116.5(2) yes
C31 C32 C33 121.3(2) yes
C31 C32 H321 119.3 no
C33 C32 H321 119.4 no
C32 C33 C34 120.6(2) yes
C32 C33 H331 119.7 no
C34 C33 H331 119.7 no
C33 C34 C35 120.0(2) yes
C33 C34 H341 120.1 no
C35 C34 H341 119.9 no
C34 C35 C36 117.57(19) yes
C34 C35 P2 124.12(16) yes
C36 C35 P2 117.94(16) yes
C35 C36 C31 123.9(2) yes
C35 C36 O1 115.41(18) yes
C31 C36 O1 120.69(19) yes
C38 C37 C42 119.3(2) yes
C38 C37 P2 118.48(17) yes
C42 C37 P2 122.23(17) yes
C37 C38 C39 120.1(2) yes
C37 C38 H381 119.9 no
C39 C38 H381 120.0 no
C38 C39 C40 119.8(2) yes
C38 C39 H391 120.1 no
C40 C39 H391 120.0 no
C39 C40 C41 120.4(2) yes
C39 C40 H401 119.7 no
C41 C40 H401 120.0 no
C40 C41 C42 120.1(2) yes
C40 C41 H411 120.0 no
C42 C41 H411 119.9 no
C41 C42 C37 120.3(2) yes
C41 C42 H421 120.1 no
C37 C42 H421 119.6 no
C44 C43 C48 119.6(2) yes
C44 C43 P2 122.81(17) yes
C48 C43 P2 117.59(17) yes
C43 C44 C45 119.5(2) yes
C43 C44 H441 120.3 no
C45 C44 H441 120.2 no
C44 C45 C46 121.0(2) yes
C44 C45 H451 119.6 no
C46 C45 H451 119.4 no
C45 C46 C47 119.6(2) yes
C45 C46 H461 119.9 no
C47 C46 H461 120.5 no
C46 C47 C48 120.1(2) yes
C46 C47 H471 119.9 no
C48 C47 H471 119.9 no
C43 C48 C47 120.2(2) yes
C43 C48 H481 119.6 no
C47 C48 H481 120.2 no
P1 Cu1 P2 117.89(2) yes
C16 P1 C10 102.32(10) yes
C16 P1 C22 105.43(10) yes
C10 P1 C22 103.48(10) yes
C16 P1 Cu1 116.14(7) yes
C10 P1 Cu1 117.93(8) yes
C22 P1 Cu1 110.11(7) yes
C36 O1 C27 116.25(16) yes
C35 P2 C37 102.66(10) yes
C35 P2 C43 105.02(10) yes
C37 P2 C43 104.05(10) yes
C35 P2 Cu1 109.48(7) yes
C37 P2 Cu1 119.44(7) yes
C43 P2 Cu1 114.67(7) yes
F5 P3 F4 90.29(10) yes
F5 P3 F2 179.69(10) yes
F4 P3 F2 89.63(10) yes
F5 P3 F3 91.10(10) yes
F4 P3 F3 88.86(12) yes
F2 P3 F3 89.19(9) yes
F5 P3 F6 89.49(10) yes
F4 P3 F6 178.45(13) yes
F2 P3 F6 90.60(10) yes
F3 P3 F6 89.62(10) yes
F5 P3 F1 89.59(10) yes
F4 P3 F1 90.82(14) yes
F2 P3 F1 90.11(10) yes
F3 P3 F1 179.24(10) yes
F6 P3 F1 90.71(13) yes
Cu1 N2 C53 116.2(4) yes
Cu1 N2 C49 123.3(4) yes
C53 N2 C49 120.053(8) yes
N2 C53 C57 112.7(6) yes
N2 C53 C52 120.032(8) yes
C57 C53 C52 127.2(6) yes
C53 C52 C51 119.915(7) yes
C53 C52 H521 121.6 no
C51 C52 H521 118.4 no
C52 C51 C50 120.054(3) yes
C52 C51 H511 121.4 no
C50 C51 H511 118.6 no
C51 C50 C49 120.032(8) yes
C51 C50 H501 120.2 no
C49 C50 H501 119.7 no
N2 C49 C50 119.915(3) yes
N2 C49 H491 120.7 no
C50 C49 H491 119.3 no
N1 C5 C4 120.026(5) yes
N1 C5 C6 117.23(15) yes
C4 C5 C6 122.74(15) yes
C5 N1 Cu1 122.58(12) yes
C5 N1 C1 119.995(5) yes
Cu1 N1 C1 116.06(11) yes
N1 C1 C2 119.978(5) yes
N1 C1 H11 120.0 no
C2 C1 H11 120.0 no
C1 C2 C3 120.027(8) yes
C1 C2 H21 119.7 no
C3 C2 H21 120.3 no
C2 C3 C4 119.994(5) yes
C2 C3 H31 119.5 no
C4 C3 H31 120.5 no
C5 C4 C3 119.979(8) yes
C5 C4 H41 120.4 no
C3 C4 H41 119.7 no
Cu1 S1 C6 91.77(8) yes
Cu1 S1 C9 153.34(10) yes
C6 S1 C9 93.687(12) yes
C5 C6 S1 121.49(14) yes
C5 C6 C7 126.73(15) yes
S1 C6 C7 111.714(8) yes
C6 C7 C8 108.449(11) yes
C6 C7 H71 126.0 no
C8 C7 H71 125.5 no
C7 C8 C9 116.302(7) yes
C7 C8 H81 122.2 no
C9 C8 H81 121.5 no
S1 C9 C8 109.783(10) yes
S1 C9 H91 125.0 no
C8 C9 H91 125.3 no
C57 S2 Cu1 94.4(3) yes
C57 S2 C56 94.742(10) yes
Cu1 S2 C56 143.2(4) yes
S2 C56 C55 108.230(6) yes
S2 C56 H561 126.3 no
C55 C56 H561 125.5 no
C56 C55 C54 117.796(4) yes
C56 C55 H551 121.2 no
C54 C55 H551 121.0 no
C57 C54 C55 111.283(7) yes
C57 C54 H541 124.2 no
C55 C54 H541 124.5 no

loop_
_geom_bond_atom_site_label_1
_geom_bond_atom_site_label_2
_geom_bond_distance
_geom_bond_publ_flag
C57 C53 1.363(7) yes
C57 S2 1.71534(17) yes
C57 C54 1.46930(13) yes
C10 C11 1.395(3) yes
C10 C15 1.394(3) yes
C10 P1 1.826(2) yes
C11 C12 1.389(3) yes
C11 H111 0.950 no
C12 C13 1.384(4) yes
C12 H121 0.950 no
C13 C14 1.378(4) yes
C13 H131 0.950 no
C14 C15 1.392(3) yes
C14 H141 0.950 no
C15 H151 0.950 no
C16 C17 1.387(3) yes
C16 C21 1.393(3) yes
C16 P1 1.826(2) yes
C17 C18 1.384(4) yes
C17 H171 0.950 no
C18 C19 1.374(4) yes
C18 H181 0.950 no
C19 C20 1.389(4) yes
C19 H191 0.950 no
C20 C21 1.385(4) yes
C20 H201 0.950 no
C21 H211 0.950 no
C22 C23 1.397(3) yes
C22 C27 1.397(3) yes
C22 P1 1.824(2) yes
C23 C24 1.388(3) yes
C23 H231 0.950 no
C24 C25 1.389(4) yes
C24 H241 0.950 no
C25 C26 1.397(3) yes
C25 H251 0.950 no
C26 C27 1.391(3) yes
C26 C28 1.527(3) yes
C27 O1 1.384(2) yes
C28 C29 1.545(3) yes
C28 C30 1.530(3) yes
C28 C31 1.527(3) yes
C29 H291 0.950 no
C29 H292 0.950 no
C29 H293 0.950 no
C30 H301 0.950 no
C30 H302 0.950 no
C30 H303 0.950 no
C31 C32 1.401(3) yes
C31 C36 1.386(3) yes
C32 C33 1.380(3) yes
C32 H321 0.950 no
C33 C34 1.393(3) yes
C33 H331 0.950 no
C34 C35 1.393(3) yes
C34 H341 0.950 no
C35 C36 1.399(3) yes
C35 P2 1.827(2) yes
C36 O1 1.388(2) yes
C37 C38 1.394(3) yes
C37 C42 1.386(3) yes
C37 P2 1.825(2) yes
C38 C39 1.393(3) yes
C38 H381 0.950 no
C39 C40 1.380(4) yes
C39 H391 0.950 no
C40 C41 1.376(4) yes
C40 H401 0.950 no
C41 C42 1.391(3) yes
C41 H411 0.950 no
C42 H421 0.950 no
C43 C44 1.393(3) yes
C43 C48 1.393(3) yes
C43 P2 1.818(2) yes
C44 C45 1.385(3) yes
C44 H441 0.950 no
C45 C46 1.380(4) yes
C45 H451 0.950 no
C46 C47 1.386(4) yes
C46 H461 0.950 no
C47 C48 1.386(3) yes
C47 H471 0.950 no
C48 H481 0.950 no
Cu1 P1 2.2897(7) yes
Cu1 P2 2.2534(6) yes
P3 F5 1.5962(16) yes
P3 F4 1.597(2) yes
P3 F2 1.6000(16) yes
P3 F3 1.5971(17) yes
P3 F6 1.5893(18) yes
P3 F1 1.5894(19) yes
N2 C53 1.39465(13) yes
N2 C49 1.39303(14) yes
C53 C52 1.39272(12) yes
C52 C51 1.39303(14) yes
C52 H521 0.941 no
C51 C50 1.39465(13) yes
C51 H511 0.962 no
C50 C49 1.39272(12) yes
C50 H501 0.969 no
C49 H491 0.956 no
C5 N1 1.39162(13) yes
C5 C4 1.39140(11) yes
C5 C6 1.434(2) yes
N1 C1 1.39092(14) yes
C1 C2 1.39139(11) yes
C1 H11 0.954 no
C2 C3 1.39163(13) yes
C2 H21 0.955 no
C3 C4 1.39092(14) yes
C3 H31 0.950 no
C4 H41 0.946 no
S1 C6 1.69530(16) yes
S1 C9 1.70896(14) yes
C6 C7 1.43506(12) yes
C7 C8 1.41981(13) yes
C7 H71 0.947 no
C8 C9 1.36552(16) yes
C8 H81 0.951 no
C9 H91 0.954 no
S2 C56 1.7619(2) yes
C56 C55 1.33105(12) yes
C56 H561 0.953 no
C55 C54 1.39732(13) yes
C55 H551 0.952 no
C54 H541 0.947 no

loop_
_geom_hbond_atom_site_label_D
_geom_hbond_atom_site_label_H
_geom_hbond_atom_site_label_A
_geom_hbond_angle_DHA
_geom_hbond_distance_DH
_geom_hbond_distance_HA
_geom_hbond_distance_DA
_geom_hbond_publ_flag
C49 H491 C36 150 0.96 2.57 3.433(4) yes
